data_4069132
loop_
_publ_author_name
'Ohno, Kouji'
'Arima, Kenji'
'Tanaka, Shinji'
'Yamagata, Tsuneaki'
'Tsurugi, Hayato'
'Mashima, Kazushi'

_publ_section_title
;
 Synthesis and Characterization of Proximal Dinuclear Complexes of
 Palladium Supported by 2,6-Bis(arylimino)phenoxy (aryl =
 2,6-diisopropylphenyl and 2,4,6-tri-tert-butylphenyl) and
 3,6-Bis(imino(2,6-diisopropylphenyl))pyridazine Ligands
;
_journal_issue 11
_journal_name_full Organometallics
_journal_page_first 3256
_journal_paper_doi 10.1021/om900043u
_journal_volume 28
_journal_year 2009
_chemical_formula_moiety 'C32 H44 Cl N4 Pd2, 2(C H2 Cl2), B F4''
_chemical_formula_sum 'C34 H48 B Cl5 F4 N4 Pd2'
_chemical_formula_weight 989.62
_chemical_name_common 9b
_space_group_IT_number 14
_symmetry_cell_setting monoclinic
_symmetry_Int_Tables_number 14
_symmetry_space_group_name_Hall '-P 2yn'
_symmetry_space_group_name_H-M 'P 1 21/n 1'
_atom_sites_solution_hydrogens geom
_atom_sites_solution_primary direct
_atom_sites_solution_secondary difmap
_cell_angle_alpha 90.00
_cell_angle_beta 100.966(7)
_cell_angle_gamma 90.00
_cell_formula_units_Z 4
_cell_length_a 10.2797(15)
_cell_length_b 31.117(4)
_cell_length_c 13.3146(18)
_cell_measurement_reflns_used 61588
_cell_measurement_temperature 114(2)
_cell_measurement_theta_max 27.6
_cell_measurement_theta_min 3.0
_cell_volume 4181.2(10)
_computing_cell_refinement PROCESS-AUTO
_computing_data_collection PROCESS-AUTO
_computing_data_reduction CrystalStructure
_computing_molecular_graphics ORTEP-3
_computing_publication_material 'CrystalStructure 3.8'
_computing_structure_refinement SHELXL
_computing_structure_solution SIR92
_diffrn_ambient_temperature 114(2)
_diffrn_detector_area_resol_mean 10.00
_diffrn_measured_fraction_theta_full 0.997
_diffrn_measured_fraction_theta_max 0.997
_diffrn_measurement_device_type 'Rigaku RAXIS-RAPID'
_diffrn_measurement_method \w
_diffrn_radiation_monochromator graphite
_diffrn_radiation_source 'fine-focus sealed tube'
_diffrn_radiation_type MoK\a
_diffrn_radiation_wavelength 0.71075
_diffrn_reflns_av_R_equivalents 0.0000
_diffrn_reflns_av_sigmaI/netI 0.0975
_diffrn_reflns_limit_h_max 13
_diffrn_reflns_limit_h_min -13
_diffrn_reflns_limit_k_max 40
_diffrn_reflns_limit_k_min -39
_diffrn_reflns_limit_l_max 16
_diffrn_reflns_limit_l_min -17
_diffrn_reflns_number 9566
_diffrn_reflns_theta_full 27.48
_diffrn_reflns_theta_max 27.48
_diffrn_reflns_theta_min 3.03
_exptl_absorpt_coefficient_mu 1.227
_exptl_absorpt_correction_T_max 0.8872
_exptl_absorpt_correction_T_min 0.5791
_exptl_absorpt_correction_type multi-scan
_exptl_absorpt_process_details
;
Higashi, T. (1995). ABSCOR - Program for Absorption Correction, Rigaku
        Corporation, Tokyo, Japan.
;
_exptl_crystal_colour orange
_exptl_crystal_density_diffrn 1.572
_exptl_crystal_density_method 'not measured'
_exptl_crystal_description platelet
_exptl_crystal_F_000 1992
_exptl_crystal_size_max 0.50
_exptl_crystal_size_mid 0.30
_exptl_crystal_size_min 0.10
_refine_diff_density_max 2.606
_refine_diff_density_min -1.014
_refine_diff_density_rms 0.157
_refine_ls_extinction_method none
_refine_ls_goodness_of_fit_ref 1.076
_refine_ls_hydrogen_treatment constr
_refine_ls_matrix_type full
_refine_ls_number_parameters 452
_refine_ls_number_reflns 9566
_refine_ls_number_restraints 0
_refine_ls_restrained_S_all 1.076
_refine_ls_R_factor_all 0.0858
_refine_ls_R_factor_gt 0.0610
_refine_ls_shift/su_max 0.001
_refine_ls_shift/su_mean 0.000
_refine_ls_structure_factor_coef Fsqd
_refine_ls_weighting_details 'calc w=1/[\s^2^(Fo^2^)+(0.0864P)^2^+5.5525P] where P=(Fo^2^+2Fc^2^)/3'
_refine_ls_weighting_scheme calc
_refine_ls_wR_factor_gt 0.1722
_refine_ls_wR_factor_ref 0.1917
_reflns_number_gt 6650
_reflns_number_total 9566
_reflns_threshold_expression >2sigma(I)
_cod_data_source_file om900043u_si_001.cif
_cod_data_source_block 9b
_cod_original_cell_volume 4181.3(10)
_cod_database_code 4069132

loop_
_symmetry_equiv_pos_as_xyz
'x, y, z'
'-x+1/2, y+1/2, -z+1/2'
'-x, -y, -z'
'x-1/2, -y-1/2, z-1/2'

loop_
_atom_site_label
_atom_site_type_symbol
_atom_site_fract_x
_atom_site_fract_y
_atom_site_fract_z
_atom_site_U_iso_or_equiv
_atom_site_adp_type
_atom_site_occupancy
_atom_site_symmetry_multiplicity
_atom_site_calc_flag
_atom_site_refinement_flags
Pd1 Pd 0.13926(5) 0.059554(14) 0.82331(3) 0.02586(14) Uani 1 1 d .
Pd2 Pd 0.38750(5) 0.107222(14) 1.02479(3) 0.02607(14) Uani 1 1 d .
Cl1 Cl 0.34637(12) 0.04285(4) 0.92839(9) 0.0173(2) Uani 1 1 d .
Cl2 Cl 0.3556(3) 0.08901(10) 0.64032(18) 0.0771(7) Uani 1 1 d .
Cl3 Cl 0.3048(3) 0.17121(9) 0.7289(3) 0.1043(12) Uani 1 1 d .
Cl4 Cl 0.9352(2) 0.09155(8) 0.04940(16) 0.0619(6) Uani 1 1 d .
Cl5 Cl 1.0436(2) 0.15863(9) 0.19510(17) 0.0692(6) Uani 1 1 d .
F1 F 0.7860(8) 0.21004(17) 0.6131(7) 0.139(4) Uani 1 1 d .
F2 F 0.7048(12) 0.2415(3) 0.7242(6) 0.168(4) Uani 1 1 d .
F3 F 0.6737(6) 0.1744(3) 0.7136(8) 0.152(4) Uani 1 1 d .
F4 F 0.5726(8) 0.2223(3) 0.5985(6) 0.138(3) Uani 1 1 d .
N1 N -0.0354(5) 0.08077(16) 0.7370(4) 0.0275(11) Uani 1 1 d .
N2 N 0.1247(5) 0.12184(16) 0.8802(4) 0.0299(11) Uani 1 1 d .
N3 N 0.2137(5) 0.13848(15) 0.9544(3) 0.0255(10) Uani 1 1 d .
N4 N 0.4061(5) 0.16572(15) 1.0968(4) 0.0262(10) Uani 1 1 d .
C1 C 0.1337(6) 0.00017(18) 0.7547(4) 0.0281(12) Uani 1 1 d .
H1 H 0.1761 0.0019 0.6948 0.034 Uiso 1 1 calc R
H2 H 0.0414 -0.0089 0.7331 0.034 Uiso 1 1 calc R
H3 H 0.1810 -0.0207 0.8034 0.034 Uiso 1 1 calc R
C2 C 0.5650(6) 0.08308(17) 1.1011(4) 0.0260(12) Uani 1 1 d .
H4 H 0.5511 0.0678 1.1626 0.031 Uiso 1 1 calc R
H5 H 0.6276 0.1068 1.1208 0.031 Uiso 1 1 calc R
H6 H 0.6011 0.0632 1.0564 0.031 Uiso 1 1 calc R
C3 C -0.0666(6) 0.1200(2) 0.7536(5) 0.0309(13) Uani 1 1 d .
H7 H -0.1444 0.1327 0.7151 0.037 Uiso 1 1 calc R
C4 C 0.0210(6) 0.14470(19) 0.8334(4) 0.0284(13) Uani 1 1 d .
C5 C 0.0028(6) 0.18732(19) 0.8611(5) 0.0296(13) Uani 1 1 d .
H8 H -0.0698 0.2038 0.8266 0.036 Uiso 1 1 calc R
C6 C 0.0938(7) 0.2044(2) 0.9399(5) 0.0332(14) Uani 1 1 d .
H9 H 0.0848 0.2329 0.9631 0.040 Uiso 1 1 calc R
C7 C 0.1989(6) 0.17880(19) 0.9844(5) 0.0285(13) Uani 1 1 d .
C8 C 0.3099(6) 0.19240(19) 1.0667(5) 0.0302(13) Uani 1 1 d .
H10 H 0.3103 0.2201 1.0966 0.036 Uiso 1 1 calc R
C9 C -0.1260(6) 0.05828(19) 0.6564(5) 0.0293(13) Uani 1 1 d .
C10 C -0.1186(6) 0.06688(19) 0.5556(5) 0.0295(13) Uani 1 1 d .
C11 C -0.2145(7) 0.0470(2) 0.4815(5) 0.0342(14) Uani 1 1 d .
H11 H -0.2145 0.0522 0.4112 0.041 Uiso 1 1 calc R
C12 C -0.3099(7) 0.0197(2) 0.5082(5) 0.0385(15) Uani 1 1 d .
H12 H -0.3758 0.0073 0.4567 0.046 Uiso 1 1 calc R
C13 C -0.3078(7) 0.0110(2) 0.6084(5) 0.0375(15) Uani 1 1 d .
H13 H -0.3710 -0.0085 0.6258 0.045 Uiso 1 1 calc R
C14 C -0.2168(6) 0.0297(2) 0.6860(5) 0.0308(13) Uani 1 1 d .
C15 C -0.0122(7) 0.0948(2) 0.5228(5) 0.0330(14) Uani 1 1 d .
H14 H 0.0502 0.1044 0.5858 0.040 Uiso 1 1 calc R
C16 C -0.0726(9) 0.1344(2) 0.4666(6) 0.053(2) Uani 1 1 d .
H15 H -0.0957 0.1282 0.3932 0.063 Uiso 1 1 calc R
H16 H -0.0086 0.1580 0.4783 0.063 Uiso 1 1 calc R
H17 H -0.1526 0.1425 0.4919 0.063 Uiso 1 1 calc R
C17 C 0.0677(8) 0.0694(2) 0.4559(5) 0.0419(16) Uani 1 1 d .
H18 H 0.1438 0.0557 0.4997 0.050 Uiso 1 1 calc R
H19 H 0.0991 0.0890 0.4081 0.050 Uiso 1 1 calc R
H20 H 0.0111 0.0473 0.4174 0.050 Uiso 1 1 calc R
C18 C -0.2171(7) 0.0198(2) 0.7974(5) 0.0385(15) Uani 1 1 d .
H21 H -0.1292 0.0286 0.8382 0.046 Uiso 1 1 calc R
C19 C -0.3231(9) 0.0454(3) 0.8362(6) 0.060(2) Uani 1 1 d .
H22 H -0.2863 0.0731 0.8631 0.073 Uiso 1 1 calc R
H23 H -0.3535 0.0293 0.8907 0.073 Uiso 1 1 calc R
H24 H -0.3980 0.0504 0.7798 0.073 Uiso 1 1 calc R
C20 C -0.2346(9) -0.0285(3) 0.8153(6) 0.058(2) Uani 1 1 d .
H25 H -0.3291 -0.0352 0.8078 0.070 Uiso 1 1 calc R
H26 H -0.1889 -0.0362 0.8844 0.070 Uiso 1 1 calc R
H27 H -0.1969 -0.0450 0.7650 0.070 Uiso 1 1 calc R
C21 C 0.5183(6) 0.18090(18) 1.1684(5) 0.0278(12) Uani 1 1 d .
C22 C 0.6195(7) 0.20275(19) 1.1323(5) 0.0342(14) Uani 1 1 d .
C23 C 0.7274(7) 0.2169(2) 1.2041(6) 0.0385(15) Uani 1 1 d .
H28 H 0.7981 0.2314 1.1818 0.046 Uiso 1 1 calc R
C24 C 0.7335(7) 0.2101(2) 1.3068(5) 0.0391(15) Uani 1 1 d .
H29 H 0.8068 0.2208 1.3547 0.047 Uiso 1 1 calc R
C25 C 0.6338(7) 0.1879(2) 1.3413(5) 0.0365(15) Uani 1 1 d .
H30 H 0.6410 0.1832 1.4126 0.044 Uiso 1 1 calc R
C26 C 0.5224(6) 0.17216(19) 1.2736(5) 0.0306(13) Uani 1 1 d .
C27 C 0.6125(7) 0.2112(2) 1.0183(5) 0.0403(16) Uani 1 1 d .
H31 H 0.5417 0.1924 0.9791 0.048 Uiso 1 1 calc R
C28 C 0.5774(9) 0.2568(3) 0.9911(7) 0.063(2) Uani 1 1 d .
H32 H 0.4808 0.2596 0.9729 0.075 Uiso 1 1 calc R
H33 H 0.6170 0.2653 0.9328 0.075 Uiso 1 1 calc R
H34 H 0.6113 0.2753 1.0497 0.075 Uiso 1 1 calc R
C29 C 0.7432(10) 0.2003(4) 0.9853(7) 0.085(4) Uani 1 1 d .
H35 H 0.8000 0.2258 0.9921 0.102 Uiso 1 1 calc R
H36 H 0.7253 0.1908 0.9138 0.102 Uiso 1 1 calc R
H37 H 0.7881 0.1773 1.0288 0.102 Uiso 1 1 calc R
C30 C 0.4159(7) 0.1480(2) 1.3119(5) 0.0351(14) Uani 1 1 d .
H38 H 0.3511 0.1375 1.2512 0.042 Uiso 1 1 calc R
C31 C 0.3409(8) 0.1784(3) 1.3740(6) 0.054(2) Uani 1 1 d .
H39 H 0.3839 0.1777 1.4463 0.065 Uiso 1 1 calc R
H40 H 0.2488 0.1688 1.3671 0.065 Uiso 1 1 calc R
H41 H 0.3428 0.2078 1.3477 0.065 Uiso 1 1 calc R
C32 C 0.4715(8) 0.1086(2) 1.3760(6) 0.0493(19) Uani 1 1 d .
H42 H 0.4710 0.0836 1.3309 0.059 Uiso 1 1 calc R
H43 H 0.4164 0.1025 1.4268 0.059 Uiso 1 1 calc R
H44 H 0.5626 0.1145 1.4109 0.059 Uiso 1 1 calc R
C33 C 0.4156(8) 0.1274(2) 0.7335(7) 0.053(2) Uani 1 1 d .
H45 H 0.5026 0.1381 0.7227 0.064 Uiso 1 1 calc R
H46 H 0.4285 0.1139 0.8020 0.064 Uiso 1 1 calc R
C34 C 0.9283(9) 0.1173(3) 0.1680(6) 0.062(2) Uani 1 1 d .
H47 H 0.8383 0.1291 0.1653 0.074 Uiso 1 1 calc R
H48 H 0.9453 0.0958 0.2237 0.074 Uiso 1 1 calc R
B1 B 0.6752(8) 0.2079(3) 0.6566(6) 0.0394(18) Uani 1 1 d .

loop_
_atom_site_aniso_label
_atom_site_aniso_U_11
_atom_site_aniso_U_22
_atom_site_aniso_U_33
_atom_site_aniso_U_23
_atom_site_aniso_U_13
_atom_site_aniso_U_12
Pd1 0.0300(3) 0.0233(2) 0.0237(2) -0.00091(17) 0.00366(19) 0.00133(18)
Pd2 0.0303(3) 0.0235(2) 0.0238(2) -0.00218(17) 0.00391(18) 0.00215(18)
Cl1 0.0222(6) 0.0135(5) 0.0149(5) -0.0031(4) -0.0002(5) 0.0025(5)
Cl2 0.0685(16) 0.105(2) 0.0533(13) 0.0045(13) -0.0006(11) -0.0127(15)
Cl3 0.113(2) 0.0759(17) 0.149(3) 0.0619(18) 0.089(2) 0.0435(17)
Cl4 0.0640(13) 0.0737(14) 0.0503(11) 0.0091(10) 0.0167(10) 0.0077(12)
Cl5 0.0454(12) 0.1030(18) 0.0596(13) 0.0009(12) 0.0109(10) -0.0137(12)
F1 0.183(8) 0.044(3) 0.244(9) 0.012(4) 0.177(8) 0.001(4)
F2 0.247(12) 0.161(8) 0.100(6) -0.042(6) 0.046(7) -0.029(8)
F3 0.038(3) 0.147(7) 0.274(10) 0.148(7) 0.040(5) 0.020(4)
F4 0.139(7) 0.165(8) 0.091(5) 0.063(5) -0.028(5) 0.032(6)
N1 0.027(3) 0.029(3) 0.027(3) -0.002(2) 0.004(2) -0.003(2)
N2 0.033(3) 0.032(3) 0.026(2) -0.001(2) 0.009(2) 0.000(2)
N3 0.030(3) 0.023(2) 0.022(2) -0.0015(19) 0.002(2) -0.002(2)
N4 0.032(3) 0.027(2) 0.021(2) -0.0034(19) 0.008(2) 0.000(2)
C1 0.031(3) 0.025(3) 0.025(3) -0.010(2) 0.000(2) -0.001(2)
C2 0.028(3) 0.021(3) 0.026(3) -0.007(2) -0.003(2) 0.004(2)
C3 0.028(3) 0.036(3) 0.028(3) 0.004(3) 0.004(3) 0.002(3)
C4 0.029(3) 0.031(3) 0.025(3) 0.002(2) 0.005(2) 0.001(3)
C5 0.028(3) 0.024(3) 0.037(3) 0.001(3) 0.009(3) 0.005(2)
C6 0.037(4) 0.028(3) 0.035(3) -0.004(3) 0.008(3) 0.000(3)
C7 0.029(3) 0.029(3) 0.029(3) -0.003(2) 0.008(3) 0.001(2)
C8 0.034(3) 0.024(3) 0.033(3) -0.006(2) 0.009(3) 0.001(3)
C9 0.025(3) 0.031(3) 0.030(3) -0.003(2) 0.001(2) 0.001(3)
C10 0.028(3) 0.030(3) 0.029(3) -0.006(2) 0.001(2) 0.003(3)
C11 0.038(4) 0.032(3) 0.029(3) -0.001(3) -0.001(3) 0.006(3)
C12 0.036(4) 0.034(3) 0.042(4) -0.006(3) -0.001(3) -0.002(3)
C13 0.030(3) 0.035(3) 0.048(4) 0.007(3) 0.008(3) -0.003(3)
C14 0.030(3) 0.033(3) 0.030(3) -0.001(3) 0.005(3) 0.003(3)
C15 0.037(4) 0.033(3) 0.027(3) 0.001(3) 0.003(3) -0.005(3)
C16 0.071(6) 0.029(3) 0.066(5) 0.009(3) 0.034(5) 0.004(4)
C17 0.048(4) 0.036(4) 0.043(4) -0.003(3) 0.013(3) 0.003(3)
C18 0.035(4) 0.045(4) 0.037(4) 0.000(3) 0.008(3) -0.002(3)
C19 0.060(5) 0.076(6) 0.051(5) -0.007(4) 0.024(4) 0.011(5)
C20 0.066(6) 0.057(5) 0.053(5) 0.017(4) 0.016(4) -0.009(4)
C21 0.030(3) 0.023(3) 0.030(3) -0.002(2) 0.004(2) 0.001(2)
C22 0.036(4) 0.026(3) 0.042(4) 0.000(3) 0.010(3) 0.002(3)
C23 0.037(4) 0.026(3) 0.055(4) 0.002(3) 0.015(3) -0.004(3)
C24 0.035(4) 0.033(3) 0.047(4) -0.004(3) 0.001(3) -0.003(3)
C25 0.044(4) 0.035(3) 0.030(3) 0.001(3) 0.003(3) -0.005(3)
C26 0.035(3) 0.027(3) 0.030(3) -0.008(2) 0.008(3) 0.003(3)
C27 0.042(4) 0.043(4) 0.039(4) -0.003(3) 0.015(3) -0.004(3)
C28 0.066(6) 0.062(5) 0.054(5) 0.024(4) -0.003(4) 0.013(5)
C29 0.091(8) 0.116(9) 0.058(6) 0.037(6) 0.039(6) 0.050(7)
C30 0.036(4) 0.040(4) 0.030(3) -0.004(3) 0.009(3) -0.006(3)
C31 0.047(5) 0.068(5) 0.054(5) -0.022(4) 0.024(4) -0.019(4)
C32 0.059(5) 0.045(4) 0.044(4) 0.007(3) 0.012(4) -0.008(4)
C33 0.051(5) 0.046(4) 0.064(5) 0.010(4) 0.013(4) 0.003(4)
C34 0.061(6) 0.079(6) 0.050(5) 0.023(4) 0.021(4) 0.004(5)
B1 0.033(4) 0.054(5) 0.028(4) 0.001(4) -0.002(3) -0.008(4)

loop_
_atom_type_symbol
_atom_type_description
_atom_type_scat_dispersion_real
_atom_type_scat_dispersion_imag
_atom_type_scat_source
C C 0.0033 0.0016 'International Tables Vol C Tables 4.2.6.8 and 6.1.1.4'
H H 0.0000 0.0000 'International Tables Vol C Tables 4.2.6.8 and 6.1.1.4'
N N 0.0061 0.0033 'International Tables Vol C Tables 4.2.6.8 and 6.1.1.4'
Pd Pd -0.9988 1.0072 'International Tables Vol C Tables 4.2.6.8 and 6.1.1.4'
Cl Cl 0.1484 0.1585 'International Tables Vol C Tables 4.2.6.8 and 6.1.1.4'
B B 0.0013 0.0007 'International Tables Vol C Tables 4.2.6.8 and 6.1.1.4'
F F 0.0171 0.0103 'International Tables Vol C Tables 4.2.6.8 and 6.1.1.4'

loop_
_geom_angle_atom_site_label_1
_geom_angle_atom_site_label_2
_geom_angle_atom_site_label_3
_geom_angle
N1 Pd1 C1 95.3(2)
N1 Pd1 N2 77.8(2)
C1 Pd1 N2 173.2(2)
N1 Pd1 Cl1 173.80(14)
C1 Pd1 Cl1 90.64(18)
N2 Pd1 Cl1 96.15(15)
N4 Pd2 C2 95.6(2)
N4 Pd2 N3 78.02(19)
C2 Pd2 N3 173.6(2)
N4 Pd2 Cl1 173.69(15)
C2 Pd2 Cl1 90.52(15)
N3 Pd2 Cl1 95.80(13)
Pd1 Cl1 Pd2 100.46(5)
C3 N1 C9 115.8(5)
C3 N1 Pd1 115.3(4)
C9 N1 Pd1 128.8(4)
N3 N2 C4 121.3(5)
N3 N2 Pd1 123.2(4)
C4 N2 Pd1 115.5(4)
N2 N3 C7 119.5(5)
N2 N3 Pd2 124.4(4)
C7 N3 Pd2 116.0(4)
C8 N4 C21 117.8(5)
C8 N4 Pd2 115.3(4)
C21 N4 Pd2 126.7(4)
Pd1 C1 H1 109.5
Pd1 C1 H2 109.5
H1 C1 H2 109.5
Pd1 C1 H3 109.5
H1 C1 H3 109.5
H2 C1 H3 109.5
Pd2 C2 H4 109.5
Pd2 C2 H5 109.5
H4 C2 H5 109.5
Pd2 C2 H6 109.5
H4 C2 H6 109.5
H5 C2 H6 109.5
N1 C3 C4 118.7(6)
N1 C3 H7 120.7
C4 C3 H7 120.7
N2 C4 C5 121.2(6)
N2 C4 C3 112.5(5)
C5 C4 C3 126.3(6)
C6 C5 C4 117.6(6)
C6 C5 H8 121.2
C4 C5 H8 121.2
C5 C6 C7 117.9(6)
C5 C6 H9 121.1
C7 C6 H9 121.1
N3 C7 C6 122.5(6)
N3 C7 C8 112.0(5)
C6 C7 C8 125.5(5)
N4 C8 C7 118.7(5)
N4 C8 H10 120.7
C7 C8 H10 120.7
C10 C9 C14 124.0(6)
C10 C9 N1 118.4(5)
C14 C9 N1 117.6(5)
C9 C10 C11 115.9(6)
C9 C10 C15 124.2(5)
C11 C10 C15 119.8(5)
C12 C11 C10 121.6(6)
C12 C11 H11 119.2
C10 C11 H11 119.2
C13 C12 C11 119.5(6)
C13 C12 H12 120.3
C11 C12 H12 120.3
C12 C13 C14 122.2(6)
C12 C13 H13 118.9
C14 C13 H13 118.9
C13 C14 C9 116.7(6)
C13 C14 C18 121.2(6)
C9 C14 C18 122.1(6)
C16 C15 C10 110.9(6)
C16 C15 C17 110.3(5)
C10 C15 C17 111.4(5)
C16 C15 H14 108.1
C10 C15 H14 108.1
C17 C15 H14 108.1
C15 C16 H15 109.5
C15 C16 H16 109.5
H15 C16 H16 109.5
C15 C16 H17 109.5
H15 C16 H17 109.5
H16 C16 H17 109.5
C15 C17 H18 109.5
C15 C17 H19 109.5
H18 C17 H19 109.5
C15 C17 H20 109.5
H18 C17 H20 109.5
H19 C17 H20 109.5
C14 C18 C19 111.1(6)
C14 C18 C20 111.9(6)
C19 C18 C20 110.4(6)
C14 C18 H21 107.7
C19 C18 H21 107.7
C20 C18 H21 107.7
C18 C19 H22 109.5
C18 C19 H23 109.5
H22 C19 H23 109.5
C18 C19 H24 109.5
H22 C19 H24 109.5
H23 C19 H24 109.5
C18 C20 H25 109.5
C18 C20 H26 109.5
H25 C20 H26 109.5
C18 C20 H27 109.5
H25 C20 H27 109.5
H26 C20 H27 109.5
C22 C21 C26 123.2(6)
C22 C21 N4 119.2(5)
C26 C21 N4 117.6(5)
C23 C22 C21 117.6(6)
C23 C22 C27 120.6(6)
C21 C22 C27 121.7(6)
C24 C23 C22 121.1(6)
C24 C23 H28 119.5
C22 C23 H28 119.5
C23 C24 C25 120.7(6)
C23 C24 H29 119.7
C25 C24 H29 119.7
C24 C25 C26 121.8(6)
C24 C25 H30 119.1
C26 C25 H30 119.1
C25 C26 C21 115.7(6)
C25 C26 C30 121.2(6)
C21 C26 C30 123.1(6)
C28 C27 C22 111.7(6)
C28 C27 C29 109.1(7)
C22 C27 C29 111.6(6)
C28 C27 H31 108.1
C22 C27 H31 108.1
C29 C27 H31 108.1
C27 C28 H32 109.5
C27 C28 H33 109.5
H32 C28 H33 109.5
C27 C28 H34 109.5
H32 C28 H34 109.5
H33 C28 H34 109.5
C27 C29 H35 109.5
C27 C29 H36 109.5
H35 C29 H36 109.5
C27 C29 H37 109.5
H35 C29 H37 109.5
H36 C29 H37 109.5
C26 C30 C32 111.8(6)
C26 C30 C31 110.1(5)
C32 C30 C31 111.1(6)
C26 C30 H38 107.9
C32 C30 H38 107.9
C31 C30 H38 107.9
C30 C31 H39 109.5
C30 C31 H40 109.5
H39 C31 H40 109.5
C30 C31 H41 109.5
H39 C31 H41 109.5
H40 C31 H41 109.5
C30 C32 H42 109.5
C30 C32 H43 109.5
H42 C32 H43 109.5
C30 C32 H44 109.5
H42 C32 H44 109.5
H43 C32 H44 109.5
Cl2 C33 Cl3 111.3(5)
Cl2 C33 H45 109.4
Cl3 C33 H45 109.4
Cl2 C33 H46 109.4
Cl3 C33 H46 109.4
H45 C33 H46 108.0
Cl5 C34 Cl4 112.1(4)
Cl5 C34 H47 109.2
Cl4 C34 H47 109.2
Cl5 C34 H48 109.2
Cl4 C34 H48 109.2
H47 C34 H48 107.9
F4 B1 F3 122.9(8)
F4 B1 F1 112.7(8)
F3 B1 F1 112.9(8)
F4 B1 F2 100.8(9)
F3 B1 F2 104.8(8)
F1 B1 F2 98.2(8)

loop_
_geom_bond_atom_site_label_1
_geom_bond_atom_site_label_2
_geom_bond_distance
Pd1 N1 2.048(5)
Pd1 C1 2.058(5)
Pd1 N2 2.096(5)
Pd1 Cl1 2.3723(13)
Pd2 N4 2.049(5)
Pd2 C2 2.055(6)
Pd2 N3 2.093(5)
Pd2 Cl1 2.3733(12)
Cl2 C33 1.749(9)
Cl3 C33 1.769(8)
Cl4 C34 1.784(9)
Cl5 C34 1.740(9)
F1 B1 1.374(9)
F2 B1 1.374(11)
F3 B1 1.293(10)
F4 B1 1.265(10)
N1 C3 1.292(8)
N1 C9 1.459(8)
N2 N3 1.318(7)
N2 C4 1.334(8)
N3 C7 1.334(7)
N4 C8 1.295(8)
N4 C21 1.430(8)
C1 H1 0.9800
C1 H2 0.9800
C1 H3 0.9800
C2 H4 0.9800
C2 H5 0.9800
C2 H6 0.9800
C3 C4 1.471(9)
C3 H7 0.9500
C4 C5 1.398(8)
C5 C6 1.373(9)
C5 H8 0.9500
C6 C7 1.382(9)
C6 H9 0.9500
C7 C8 1.485(9)
C8 H10 0.9500
C9 C10 1.384(8)
C9 C14 1.399(9)
C10 C11 1.400(9)
C10 C15 1.524(9)
C11 C12 1.394(9)
C11 H11 0.9500
C12 C13 1.357(9)
C12 H12 0.9500
C13 C14 1.384(9)
C13 H13 0.9500
C14 C18 1.516(9)
C15 C16 1.512(9)
C15 C17 1.540(9)
C15 H14 1.0000
C16 H15 0.9800
C16 H16 0.9800
C16 H17 0.9800
C17 H18 0.9800
C17 H19 0.9800
C17 H20 0.9800
C18 C19 1.518(10)
C18 C20 1.538(10)
C18 H21 1.0000
C19 H22 0.9800
C19 H23 0.9800
C19 H24 0.9800
C20 H25 0.9800
C20 H26 0.9800
C20 H27 0.9800
C21 C22 1.403(8)
C21 C26 1.420(8)
C22 C23 1.391(10)
C22 C27 1.528(9)
C23 C24 1.373(10)
C23 H28 0.9500
C24 C25 1.385(9)
C24 H29 0.9500
C25 C26 1.404(9)
C25 H30 0.9500
C26 C30 1.495(9)
C27 C28 1.490(10)
C27 C29 1.530(11)
C27 H31 1.0000
C28 H32 0.9800
C28 H33 0.9800
C28 H34 0.9800
C29 H35 0.9800
C29 H36 0.9800
C29 H37 0.9800
C30 C32 1.540(10)
C30 C31 1.553(9)
C30 H38 1.0000
C31 H39 0.9800
C31 H40 0.9800
C31 H41 0.9800
C32 H42 0.9800
C32 H43 0.9800
C32 H44 0.9800
C33 H45 0.9900
C33 H46 0.9900
C34 H47 0.9900
C34 H48 0.9900

loop_
_geom_torsion_atom_site_label_1
_geom_torsion_atom_site_label_2
_geom_torsion_atom_site_label_3
_geom_torsion_atom_site_label_4
_geom_torsion
N1 Pd1 Cl1 Pd2 15.6(12)
C1 Pd1 Cl1 Pd2 -179.73(17)
N2 Pd1 Cl1 Pd2 1.16(14)
N4 Pd2 Cl1 Pd1 -11.9(12)
C2 Pd2 Cl1 Pd1 -179.18(17)
N3 Pd2 Cl1 Pd1 -0.42(13)
C1 Pd1 N1 C3 -176.4(4)
N2 Pd1 N1 C3 2.9(4)
Cl1 Pd1 N1 C3 -11.8(15)
C1 Pd1 N1 C9 0.4(5)
N2 Pd1 N1 C9 179.7(5)
Cl1 Pd1 N1 C9 165.1(10)
N1 Pd1 N2 N3 179.3(5)
C1 Pd1 N2 N3 -174.8(17)
Cl1 Pd1 N2 N3 -2.3(4)
N1 Pd1 N2 C4 -3.2(4)
C1 Pd1 N2 C4 3(2)
Cl1 Pd1 N2 C4 175.2(4)
C4 N2 N3 C7 0.9(8)
Pd1 N2 N3 C7 178.3(4)
C4 N2 N3 Pd2 -174.9(4)
Pd1 N2 N3 Pd2 2.5(6)
N4 Pd2 N3 N2 177.6(5)
C2 Pd2 N3 N2 167.8(17)
Cl1 Pd2 N3 N2 -1.1(4)
N4 Pd2 N3 C7 1.7(4)
C2 Pd2 N3 C7 -8(2)
Cl1 Pd2 N3 C7 -177.0(4)
C2 Pd2 N4 C8 178.4(4)
N3 Pd2 N4 C8 -0.5(4)
Cl1 Pd2 N4 C8 11.2(15)
C2 Pd2 N4 C21 4.6(5)
N3 Pd2 N4 C21 -174.3(5)
Cl1 Pd2 N4 C21 -162.6(10)
C9 N1 C3 C4 -179.5(5)
Pd1 N1 C3 C4 -2.2(7)
N3 N2 C4 C5 0.3(8)
Pd1 N2 C4 C5 -177.3(4)
N3 N2 C4 C3 -179.5(5)
Pd1 N2 C4 C3 2.9(6)
N1 C3 C4 N2 -0.5(8)
N1 C3 C4 C5 179.8(5)
N2 C4 C5 C6 -1.6(9)
C3 C4 C5 C6 178.1(5)
C4 C5 C6 C7 1.8(9)
N2 N3 C7 C6 -0.6(8)
Pd2 N3 C7 C6 175.5(4)
N2 N3 C7 C8 -178.5(5)
Pd2 N3 C7 C8 -2.4(6)
C5 C6 C7 N3 -0.7(9)
C5 C6 C7 C8 176.9(6)
C21 N4 C8 C7 173.7(5)
Pd2 N4 C8 C7 -0.6(7)
N3 C7 C8 N4 2.0(8)
C6 C7 C8 N4 -175.8(6)
C3 N1 C9 C10 78.1(7)
Pd1 N1 C9 C10 -98.7(6)
C3 N1 C9 C14 -100.8(6)
Pd1 N1 C9 C14 82.3(6)
C14 C9 C10 C11 3.7(9)
N1 C9 C10 C11 -175.2(5)
C14 C9 C10 C15 -174.3(6)
N1 C9 C10 C15 6.9(9)
C9 C10 C11 C12 -0.9(9)
C15 C10 C11 C12 177.1(6)
C10 C11 C12 C13 -2.1(10)
C11 C12 C13 C14 2.6(10)
C12 C13 C14 C9 0.0(9)
C12 C13 C14 C18 179.6(6)
C10 C9 C14 C13 -3.2(9)
N1 C9 C14 C13 175.6(5)
C10 C9 C14 C18 177.2(6)
N1 C9 C14 C18 -4.0(9)
C9 C10 C15 C16 -116.4(7)
C11 C10 C15 C16 65.7(7)
C9 C10 C15 C17 120.4(7)
C11 C10 C15 C17 -57.5(8)
C13 C14 C18 C19 -80.0(8)
C9 C14 C18 C19 99.6(8)
C13 C14 C18 C20 44.0(9)
C9 C14 C18 C20 -136.5(7)
C8 N4 C21 C22 -84.7(7)
Pd2 N4 C21 C22 89.0(6)
C8 N4 C21 C26 96.6(6)
Pd2 N4 C21 C26 -89.8(6)
C26 C21 C22 C23 -1.0(9)
N4 C21 C22 C23 -179.7(5)
C26 C21 C22 C27 179.4(6)
N4 C21 C22 C27 0.7(9)
C21 C22 C23 C24 -0.9(9)
C27 C22 C23 C24 178.7(6)
C22 C23 C24 C25 2.0(10)
C23 C24 C25 C26 -1.1(10)
C24 C25 C26 C21 -0.7(9)
C24 C25 C26 C30 179.6(6)
C22 C21 C26 C25 1.7(9)
N4 C21 C26 C25 -179.5(5)
C22 C21 C26 C30 -178.5(6)
N4 C21 C26 C30 0.2(9)
C23 C22 C27 C28 -75.8(9)
C21 C22 C27 C28 103.9(8)
C23 C22 C27 C29 46.6(9)
C21 C22 C27 C29 -133.7(8)
C25 C26 C30 C32 -56.4(8)
C21 C26 C30 C32 123.9(7)
C25 C26 C30 C31 67.6(8)
C21 C26 C30 C31 -112.1(7)
